data_4508242
loop_
_publ_author_name
'Mukherjee, Gargi'
'Biradha, Kumar'

_publ_section_title
;
 Coordination Polymers Containing M2L2and M4L4Metallacylces of
 Bis(pyridylcarboxamido)alkanes with an Odd Number of &#x2212;(CH2)--
 Groups as Spacers: Guest Inclusion and Networks Recognition via \a Sheet
;
_journal_issue 9
_journal_name_full 'Crystal Growth &amp; Design'
_journal_page_first 4100
_journal_paper_doi 10.1021/cg400918d
_journal_volume 13
_journal_year 2013
_chemical_formula_sum 'C30 H32 Cu4 I4 N8 O4'
_chemical_formula_weight 1330.40
_chemical_name_systematic
; 
 ? 
;
_space_group_IT_number 15
_symmetry_cell_setting monoclinic
_symmetry_space_group_name_Hall '-C 2yc'
_symmetry_space_group_name_H-M 'C 1 2/c 1'
_atom_sites_solution_hydrogens geom
_atom_sites_solution_primary direct
_atom_sites_solution_secondary difmap
_audit_creation_method SHELXL-97
_cell_angle_alpha 90.00
_cell_angle_beta 100.489(4)
_cell_angle_gamma 90.00
_cell_formula_units_Z 4
_cell_length_a 26.158(4)
_cell_length_b 10.0274(14)
_cell_length_c 15.632(2)
_cell_measurement_reflns_used 3589
_cell_measurement_temperature 293(2)
_cell_measurement_theta_max 25.50
_cell_measurement_theta_min 1.58
_cell_volume 4031.7(10)
_computing_structure_refinement 'SHELXL-97 (Sheldrick, 1997)'
_computing_structure_solution 'SHELXS-97 (Sheldrick, 1990)'
_diffrn_ambient_temperature 293(2)
_diffrn_measured_fraction_theta_full 0.958
_diffrn_measured_fraction_theta_max 0.958
_diffrn_measurement_device_type 'Bruker APEX-2 CCD'
_diffrn_measurement_method hemisphere
_diffrn_radiation_monochromator graphite
_diffrn_radiation_source 'fine-focus sealed tube'
_diffrn_radiation_type MoK\a
_diffrn_radiation_wavelength 0.71073
_diffrn_reflns_av_R_equivalents 0.0465
_diffrn_reflns_av_sigmaI/netI 0.0316
_diffrn_reflns_limit_h_max 31
_diffrn_reflns_limit_h_min -26
_diffrn_reflns_limit_k_max 12
_diffrn_reflns_limit_k_min -11
_diffrn_reflns_limit_l_max 18
_diffrn_reflns_limit_l_min -18
_diffrn_reflns_number 22321
_diffrn_reflns_theta_full 25.50
_diffrn_reflns_theta_max 25.50
_diffrn_reflns_theta_min 1.58
_exptl_absorpt_coefficient_mu 5.188
_exptl_absorpt_correction_T_max 0.459
_exptl_absorpt_correction_T_min 0.319
_exptl_absorpt_correction_type empirical
_exptl_crystal_colour Orange
_exptl_crystal_density_diffrn 2.192
_exptl_crystal_density_meas ?
_exptl_crystal_density_method 'not measured'
_exptl_crystal_description blocks
_exptl_crystal_F_000 2512
_exptl_crystal_size_max 0.28
_exptl_crystal_size_mid 0.19
_exptl_crystal_size_min 0.15
_refine_diff_density_max 2.755
_refine_diff_density_min -1.078
_refine_diff_density_rms 0.249
_refine_ls_extinction_method none
_refine_ls_goodness_of_fit_ref 1.593
_refine_ls_hydrogen_treatment mixed
_refine_ls_matrix_type full
_refine_ls_number_parameters 226
_refine_ls_number_reflns 3589
_refine_ls_number_restraints 0
_refine_ls_restrained_S_all 1.593
_refine_ls_R_factor_all 0.0822
_refine_ls_R_factor_gt 0.0732
_refine_ls_shift/su_max 0.001
_refine_ls_shift/su_mean 0.000
_refine_ls_structure_factor_coef Fsqd
_refine_ls_weighting_details 'calc w=1/[\s^2^(Fo^2^)+(0.1000P)^2^+0.0000P] where P=(Fo^2^+2Fc^2^)/3'
_refine_ls_weighting_scheme calc
_refine_ls_wR_factor_gt 0.2062
_refine_ls_wR_factor_ref 0.2102
_reflns_number_gt 3080
_reflns_number_total 3589
_reflns_threshold_expression >2sigma(I)
_cod_data_source_file cg400918d_si_002.cif
_cod_data_source_block 2
_cod_depositor_comments
;
The following automatic conversions were performed:

'_exptl_crystal_density_meas' value 'not measured' was changed to '?'
- the value is perceived as not measured.

Automatic conversion script
Id: cif_fix_values 3008 2015-01-20 13:52:24Z robertas 
;
_cod_original_cell_volume 4031.9(10)
_cod_original_sg_symbol_H-M C2/c
_cod_database_code 4508242

loop_
_symmetry_equiv_pos_as_xyz
'x, y, z'
'-x, y, -z+1/2'
'x+1/2, y+1/2, z'
'-x+1/2, y+1/2, -z+1/2'
'-x, -y, -z'
'x, -y, z-1/2'
'-x+1/2, -y+1/2, -z'
'x+1/2, -y+1/2, z-1/2'

loop_
_atom_site_label
_atom_site_type_symbol
_atom_site_fract_x
_atom_site_fract_y
_atom_site_fract_z
_atom_site_U_iso_or_equiv
_atom_site_adp_type
_atom_site_occupancy
_atom_site_symmetry_multiplicity
_atom_site_calc_flag
_atom_site_refinement_flags
I1 I 0.58633(3) -0.14618(7) -0.15844(5) 0.0509(3) Uani 1 1 d .
I2 I 0.53912(3) -0.42800(7) -0.37606(5) 0.0534(3) Uani 1 1 d .
Cu2 Cu 0.54837(6) -0.38621(16) -0.20785(10) 0.0595(5) Uani 1 1 d .
Cu1 Cu 0.51240(6) -0.19467(15) -0.32960(13) 0.0667(5) Uani 1 1 d .
O16 O 0.6850(4) -0.4393(7) 0.0886(7) 0.073(3) Uani 1 1 d .
N11 N 0.5966(4) -0.5306(10) -0.1470(6) 0.050(2) Uani 1 1 d .
C11 C 0.6552(4) -0.6002(10) -0.0154(7) 0.043(2) Uani 1 1 d .
C12 C 0.6230(4) -0.5088(11) -0.0676(7) 0.045(2) Uani 1 1 d .
H12 H 0.6198 -0.4246 -0.0442 0.054 Uiso 1 1 calc R
C13 C 0.6006(7) -0.6529(12) -0.1810(10) 0.071(4) Uani 1 1 d .
H13 H 0.5834 -0.6708 -0.2372 0.085 Uiso 1 1 calc R
C14 C 0.6295(7) -0.7505(12) -0.1348(10) 0.078(5) Uani 1 1 d .
H14 H 0.6298 -0.8354 -0.1586 0.094 Uiso 1 1 calc R
C15 C 0.6580(6) -0.7261(12) -0.0537(9) 0.070(4) Uani 1 1 d .
H15 H 0.6791 -0.7924 -0.0242 0.084 Uiso 1 1 calc R
C16 C 0.6819(4) -0.5582(10) 0.0713(8) 0.044(2) Uani 1 1 d .
O26 O 0.7991(3) -0.4414(7) 0.3908(6) 0.058(2) Uani 1 1 d .
N21 N 0.9554(4) -0.4603(9) 0.3826(6) 0.049(2) Uani 1 1 d .
C21 C 0.8772(4) -0.5691(9) 0.3984(6) 0.039(2) Uani 1 1 d .
C22 C 0.9037(4) -0.4576(10) 0.3839(7) 0.046(3) Uani 1 1 d .
H22 H 0.8859 -0.3770 0.3745 0.056 Uiso 1 1 calc R
C23 C 0.9805(5) -0.5756(10) 0.4007(8) 0.050(3) Uani 1 1 d .
H23 H 1.0162 -0.5780 0.4016 0.060 Uiso 1 1 calc R
C24 C 0.9563(5) -0.6892(11) 0.4179(8) 0.055(3) Uani 1 1 d .
H24 H 0.9754 -0.7674 0.4301 0.066 Uiso 1 1 calc R
C25 C 0.9025(4) -0.6893(11) 0.4175(8) 0.052(3) Uani 1 1 d .
H25 H 0.8849 -0.7658 0.4294 0.062 Uiso 1 1 calc R
C26 C 0.8195(4) -0.5541(10) 0.3950(7) 0.044(2) Uani 1 1 d .
N31 N 0.7909(4) -0.6640(9) 0.3906(6) 0.048(2) Uani 1 1 d .
H31 H 0.8065 -0.7398 0.3981 0.057 Uiso 1 1 calc R
N32 N 0.7031(4) -0.6495(10) 0.1259(7) 0.057(3) Uani 1 1 d .
H32 H 0.7013 -0.7314 0.1093 0.068 Uiso 1 1 calc R
C31 C 0.7332(5) -0.6614(13) 0.3734(10) 0.066(4) Uani 1 1 d .
H31A H 0.7212 -0.5721 0.3829 0.079 Uiso 1 1 calc .
H31B H 0.7202 -0.7212 0.4133 0.079 Uiso 1 1 calc .
C32 C 0.7118(5) -0.7042(14) 0.2796(9) 0.064(3) Uani 1 1 d .
H32A H 0.7224 -0.7954 0.2718 0.076 Uiso 1 1 calc .
H32B H 0.6742 -0.7025 0.2702 0.076 Uiso 1 1 calc .
C33 C 0.7295(5) -0.6191(13) 0.2130(8) 0.065(4) Uani 1 1 d .
H33A H 0.7235 -0.5263 0.2256 0.078 Uiso 1 1 calc .
H33B H 0.7666 -0.6312 0.2163 0.078 Uiso 1 1 calc .

loop_
_atom_site_aniso_label
_atom_site_aniso_U_11
_atom_site_aniso_U_22
_atom_site_aniso_U_33
_atom_site_aniso_U_23
_atom_site_aniso_U_13
_atom_site_aniso_U_12
I1 0.0435(4) 0.0431(5) 0.0655(5) -0.0065(3) 0.0082(3) -0.0002(3)
I2 0.0659(5) 0.0410(5) 0.0538(5) -0.0023(3) 0.0124(4) 0.0063(3)
Cu2 0.0596(9) 0.0493(8) 0.0626(9) -0.0056(7) -0.0073(7) 0.0182(7)
Cu1 0.0583(9) 0.0366(8) 0.1114(14) 0.0174(8) 0.0324(9) -0.0014(7)
O16 0.105(8) 0.024(4) 0.078(6) -0.009(4) -0.012(5) 0.001(4)
N11 0.046(5) 0.039(5) 0.060(6) -0.005(4) -0.001(4) 0.011(4)
C11 0.036(5) 0.035(5) 0.056(6) 0.001(4) 0.004(4) -0.003(4)
C12 0.043(5) 0.032(5) 0.057(6) -0.002(4) 0.000(5) 0.009(4)
C13 0.105(11) 0.037(7) 0.063(8) -0.001(6) -0.003(7) 0.000(7)
C14 0.124(13) 0.033(6) 0.070(9) -0.013(6) -0.005(8) 0.016(7)
C15 0.098(10) 0.039(6) 0.069(8) -0.006(6) 0.000(7) 0.037(7)
C16 0.034(5) 0.031(5) 0.066(7) -0.006(5) 0.011(5) 0.000(4)
O26 0.062(5) 0.025(4) 0.090(6) -0.002(4) 0.017(4) 0.002(3)
N21 0.051(5) 0.028(4) 0.067(6) 0.008(4) 0.010(5) -0.004(4)
C21 0.049(5) 0.026(5) 0.038(5) 0.007(4) -0.001(4) -0.001(4)
C22 0.048(6) 0.022(5) 0.065(7) -0.001(4) -0.001(5) -0.009(4)
C23 0.048(6) 0.029(5) 0.071(7) 0.005(5) 0.008(5) 0.000(4)
C24 0.061(7) 0.029(5) 0.075(8) 0.022(5) 0.007(6) 0.006(5)
C25 0.049(6) 0.029(5) 0.074(8) 0.011(5) 0.002(5) -0.004(5)
C26 0.054(6) 0.029(5) 0.045(6) -0.006(4) -0.003(5) -0.009(4)
N31 0.052(5) 0.035(5) 0.057(5) 0.000(4) 0.013(4) -0.009(4)
N32 0.055(6) 0.047(5) 0.061(6) 0.012(4) -0.007(5) -0.009(4)
C31 0.055(7) 0.063(8) 0.088(9) -0.014(7) 0.034(7) -0.027(6)
C32 0.053(7) 0.062(8) 0.075(8) 0.010(6) 0.011(6) -0.012(6)
C33 0.070(8) 0.050(7) 0.065(8) 0.011(6) -0.019(6) -0.028(6)

loop_
_atom_type_symbol
_atom_type_description
_atom_type_scat_dispersion_real
_atom_type_scat_dispersion_imag
_atom_type_scat_source
C C 0.0033 0.0016 'International Tables Vol C Tables 4.2.6.8 and 6.1.1.4'
H H 0.0000 0.0000 'International Tables Vol C Tables 4.2.6.8 and 6.1.1.4'
N N 0.0061 0.0033 'International Tables Vol C Tables 4.2.6.8 and 6.1.1.4'
O O 0.0106 0.0060 'International Tables Vol C Tables 4.2.6.8 and 6.1.1.4'
Cu Cu 0.3201 1.2651 'International Tables Vol C Tables 4.2.6.8 and 6.1.1.4'
I I -0.4742 1.8119 'International Tables Vol C Tables 4.2.6.8 and 6.1.1.4'

loop_
_geom_angle_atom_site_label_1
_geom_angle_atom_site_label_2
_geom_angle_atom_site_label_3
_geom_angle
_geom_angle_site_symmetry_1
_geom_angle_site_symmetry_3
Cu1 I1 Cu2 59.83(5) 2_654 .
Cu1 I1 Cu1 56.14(7) 2_654 .
Cu2 I1 Cu1 57.10(4) . .
Cu1 I2 Cu2 63.58(6) . .
Cu1 I2 Cu2 57.31(5) . 2_654
Cu2 I2 Cu2 57.00(5) . 2_654
N11 Cu2 I2 106.8(3) . .
N11 Cu2 Cu1 139.8(3) . 2_654
I2 Cu2 Cu1 112.96(7) . 2_654
N11 Cu2 Cu2 133.7(3) . 2_654
I2 Cu2 Cu2 66.06(6) . 2_654
Cu1 Cu2 Cu2 62.99(6) 2_654 2_654
N11 Cu2 I1 109.9(3) . .
I2 Cu2 I1 113.29(7) . .
Cu1 Cu2 I1 58.89(5) 2_654 .
Cu2 Cu2 I1 114.76(3) 2_654 .
N11 Cu2 Cu1 157.6(3) . .
I2 Cu2 Cu1 57.39(5) . .
Cu1 Cu2 Cu1 59.88(9) 2_654 .
Cu2 Cu2 Cu1 58.41(5) 2_654 .
I1 Cu2 Cu1 68.39(6) . .
N11 Cu2 I2 99.2(3) . 2_654
I2 Cu2 I2 119.88(6) . 2_654
Cu1 Cu2 I2 55.89(5) 2_654 2_654
Cu2 Cu2 I2 56.94(7) 2_654 2_654
I1 Cu2 I2 106.60(6) . 2_654
Cu1 Cu2 I2 102.58(6) . 2_654
N21 Cu1 I2 115.3(3) 7_645 .
N21 Cu1 I1 108.1(3) 7_645 2_654
I2 Cu1 I1 117.71(7) . 2_654
N21 Cu1 Cu2 166.0(3) 7_645 2_654
I2 Cu1 Cu2 66.80(6) . 2_654
I1 Cu1 Cu2 61.28(5) 2_654 2_654
N21 Cu1 Cu1 124.8(3) 7_645 2_654
I2 Cu1 Cu1 112.59(5) . 2_654
I1 Cu1 Cu1 70.26(6) 2_654 2_654
Cu2 Cu1 Cu1 62.29(6) 2_654 2_654
N21 Cu1 Cu2 135.0(3) 7_645 .
I2 Cu1 Cu2 59.03(5) . .
I1 Cu1 Cu2 113.01(7) 2_654 .
Cu2 Cu1 Cu2 58.60(7) 2_654 .
Cu1 Cu1 Cu2 57.83(6) 2_654 .
N21 Cu1 I1 89.5(3) 7_645 .
I2 Cu1 I1 103.34(6) . .
I1 Cu1 I1 119.82(7) 2_654 .
Cu2 Cu1 I1 103.56(7) 2_654 .
Cu1 Cu1 I1 53.60(7) 2_654 .
Cu2 Cu1 I1 54.51(5) . .
C12 N11 C13 117.0(10) . .
C12 N11 Cu2 119.5(7) . .
C13 N11 Cu2 123.3(8) . .
C15 C11 C12 114.3(10) . .
C15 C11 C16 126.7(10) . .
C12 C11 C16 119.0(9) . .
N11 C12 C11 126.4(10) . .
N11 C13 C14 121.5(13) . .
C15 C14 C13 121.2(12) . .
C14 C15 C11 119.5(11) . .
O16 C16 N32 122.4(11) . .
O16 C16 C11 119.0(10) . .
N32 C16 C11 118.5(9) . .
C23 N21 C22 118.0(9) . .
C23 N21 Cu1 121.9(8) . 7_645
C22 N21 Cu1 118.8(7) . 7_645
C22 C21 C25 121.1(11) . .
C22 C21 C26 116.8(9) . .
C25 C21 C26 122.1(9) . .
C21 C22 N21 121.8(10) . .
C24 C23 N21 122.7(11) . .
C23 C24 C25 120.2(10) . .
C21 C25 C24 116.1(10) . .
O26 C26 N31 121.3(11) . .
O26 C26 C21 120.6(9) . .
N31 C26 C21 118.0(10) . .
C26 N31 C31 122.7(10) . .
C16 N32 C33 122.9(11) . .
N31 C31 C32 110.5(10) . .
C33 C32 C31 113.9(10) . .
N32 C33 C32 112.6(10) . .

loop_
_geom_bond_atom_site_label_1
_geom_bond_atom_site_label_2
_geom_bond_distance
_geom_bond_site_symmetry_2
I1 Cu1 2.6009(17) 2_654
I1 Cu2 2.6639(17) .
I1 Cu1 3.042(2) .
I2 Cu1 2.5836(18) .
I2 Cu2 2.6300(18) .
I2 Cu2 2.868(2) 2_654
Cu2 N11 2.038(9) .
Cu2 Cu1 2.626(2) 2_654
Cu2 Cu2 2.632(3) 2_654
Cu2 Cu1 2.747(2) .
Cu2 I2 2.868(2) 2_654
Cu1 N21 2.017(9) 7_645
Cu1 I1 2.6009(17) 2_654
Cu1 Cu2 2.626(2) 2_654
Cu1 Cu1 2.684(4) 2_654
O16 C16 1.223(12) .
N11 C12 1.325(14) .
N11 C13 1.348(16) .
C11 C15 1.405(16) .
C11 C12 1.402(14) .
C11 C16 1.467(15) .
C13 C14 1.361(18) .
C14 C15 1.372(19) .
C16 N32 1.305(14) .
O26 C26 1.247(13) .
N21 C23 1.335(14) .
N21 C22 1.356(15) .
N21 Cu1 2.017(9) 7_645
C21 C22 1.356(14) .
C21 C25 1.382(14) .
C21 C26 1.507(16) .
C23 C24 1.353(16) .
C24 C25 1.408(17) .
C26 N31 1.326(13) .
N31 C31 1.487(16) .
N32 C33 1.442(15) .
C31 C32 1.53(2) .
C32 C33 1.483(19) .
